data_2237209
loop_
_publ_author_name
'Waris, Ghulam'
'Siddiqi, Humaira Masood'
'Fl\"orke, Ulrich'
'Hussain, Rizwan'
'Butt, M. Saeed'

_publ_section_title
;
 Triethylammonium
 4-(3,5-dinitrobenzamido)-<i>N</i>-(3,5-dinitrobenzoyl)benzenesulfonamidate
;
_journal_coeditor_code PV2607
_journal_issue 1
_journal_name_full 'Acta Crystallographica Section E'
_journal_page_first o97
_journal_paper_doi 10.1107/S1600536812050180
_journal_volume 69
_journal_year 2013
_chemical_formula_iupac 'C6 H16 N +, C20 H11 N6 O12 S -'
_chemical_formula_moiety 'C6 H16 N +, C20 H11 N6 O12 S -'
_chemical_formula_sum 'C26 H27 N7 O12 S'
_chemical_formula_weight 661.61
_chemical_name_systematic
;
Triethylammonium
4-(3,5-dinitrobenzamido)-<i>N</i>-(3,5-dinitrobenzoyl)benzenesulfonamidate
;
_space_group_IT_number 2
_symmetry_cell_setting triclinic
_symmetry_space_group_name_Hall '-P 1'
_symmetry_space_group_name_H-M 'P -1'
_atom_sites_solution_hydrogens difmap
_atom_sites_solution_primary direct
_atom_sites_solution_secondary difmap
_audit_creation_method SHELXL-97
_cell_angle_alpha 98.854(3)
_cell_angle_beta 105.147(3)
_cell_angle_gamma 105.494(3)
_cell_formula_units_Z 2
_cell_length_a 9.1046(12)
_cell_length_b 13.2050(18)
_cell_length_c 13.3427(18)
_cell_measurement_reflns_used 2907
_cell_measurement_temperature 130(2)
_cell_measurement_theta_max 26.87
_cell_measurement_theta_min 2.44
_cell_volume 1448.3(3)
_computing_cell_refinement 'SAINT (Bruker, 2002)'
_computing_data_collection 'SMART (Bruker, 2002)'
_computing_data_reduction 'SAINT (Bruker, 2002)'
_computing_molecular_graphics 'SHELXTL (Sheldrick, 2008)'
_computing_publication_material 'SHELXTL (Sheldrick, 2008) and local programs'
_computing_structure_refinement 'SHELXL97 (Sheldrick, 2008)'
_computing_structure_solution 'SHELXS97 (Sheldrick, 2008)'
_diffrn_ambient_temperature 130(2)
_diffrn_measured_fraction_theta_full 0.995
_diffrn_measured_fraction_theta_max 0.995
_diffrn_measurement_device_type 'Bruker SMART APEX'
_diffrn_measurement_method '\f and \w scans'
_diffrn_radiation_monochromator graphite
_diffrn_radiation_source 'sealed tube'
_diffrn_radiation_type MoK\a
_diffrn_radiation_wavelength 0.71073
_diffrn_reflns_av_R_equivalents 0.0315
_diffrn_reflns_av_sigmaI/netI 0.0747
_diffrn_reflns_limit_h_max 10
_diffrn_reflns_limit_h_min -11
_diffrn_reflns_limit_k_max 17
_diffrn_reflns_limit_k_min -17
_diffrn_reflns_limit_l_max 17
_diffrn_reflns_limit_l_min -17
_diffrn_reflns_number 13859
_diffrn_reflns_theta_full 27.87
_diffrn_reflns_theta_max 27.87
_diffrn_reflns_theta_min 1.63
_diffrn_standards_interval_count 0
_exptl_absorpt_coefficient_mu 0.190
_exptl_absorpt_correction_T_max 0.9648
_exptl_absorpt_correction_T_min 0.9313
_exptl_absorpt_correction_type multi-scan
_exptl_absorpt_process_details '(SADABS; Sheldrick, 2004)'
_exptl_crystal_colour colourless
_exptl_crystal_density_diffrn 1.517
_exptl_crystal_density_method 'not measured'
_exptl_crystal_description prism
_exptl_crystal_F_000 688
_exptl_crystal_size_max 0.38
_exptl_crystal_size_mid 0.37
_exptl_crystal_size_min 0.19
_refine_diff_density_max 0.357
_refine_diff_density_min -0.360
_refine_ls_extinction_method none
_refine_ls_goodness_of_fit_ref 0.885
_refine_ls_hydrogen_treatment constr
_refine_ls_matrix_type full
_refine_ls_number_parameters 415
_refine_ls_number_reflns 6875
_refine_ls_number_restraints 0
_refine_ls_restrained_S_all 0.885
_refine_ls_R_factor_all 0.0669
_refine_ls_R_factor_gt 0.0411
_refine_ls_shift/su_max 0.001
_refine_ls_shift/su_mean 0.000
_refine_ls_structure_factor_coef Fsqd
_refine_ls_weighting_details 'calc w=1/[\s^2^(Fo^2^)+(0.0290P)^2^] where P=(Fo^2^+2Fc^2^)/3'
_refine_ls_weighting_scheme calc
_refine_ls_wR_factor_gt 0.0767
_refine_ls_wR_factor_ref 0.0837
_reflns_number_gt 4652
_reflns_number_total 6875
_reflns_threshold_expression I>2sigma(I)
_cod_data_source_file pv2607.cif
_cod_data_source_block I
_cod_database_code 2237209
_cod_database_fobs_code 2237209

loop_
_symmetry_equiv_pos_as_xyz
'x, y, z'
'-x, -y, -z'

loop_
_atom_site_type_symbol
_atom_site_label
_atom_site_fract_x
_atom_site_fract_y
_atom_site_fract_z
_atom_site_U_iso_or_equiv
_atom_site_adp_type
_atom_site_calc_flag
_atom_site_refinement_flags
_atom_site_occupancy
_atom_site_symmetry_multiplicity
S S1 0.90395(6) 0.28292(3) 0.21593(4) 0.01914(11) Uani d . 1 1
O O1 1.03295(15) 0.36565(9) 0.20308(10) 0.0246(3) Uani d . 1 1
O O2 0.76199(15) 0.23599(9) 0.12131(9) 0.0245(3) Uani d . 1 1
O O3 0.52517(16) 0.33418(9) 0.59254(11) 0.0317(3) Uani d . 1 1
O O4 0.32249(17) 0.35984(10) 0.89035(11) 0.0385(4) Uani d . 1 1
O O5 0.29330(18) 0.51042(11) 0.95560(12) 0.0435(4) Uani d . 1 1
O O6 0.62662(18) 0.84333(10) 0.90660(12) 0.0426(4) Uani d . 1 1
O O7 0.67579(18) 0.83485(10) 0.75614(12) 0.0404(4) Uani d . 1 1
O O8 1.15593(14) 0.29259(9) 0.40479(9) 0.0214(3) Uani d . 1 1
O O9 0.90468(16) -0.26946(9) 0.35110(11) 0.0317(3) Uani d . 1 1
O O10 0.73408(15) -0.18561(9) 0.29762(10) 0.0275(3) Uani d . 1 1
O O11 1.40360(16) -0.02522(10) 0.63169(10) 0.0315(3) Uani d . 1 1
O O12 1.53041(14) 0.11153(9) 0.58183(10) 0.0248(3) Uani d . 1 1
N N1 0.69344(17) 0.47991(11) 0.56319(11) 0.0187(3) Uani d . 1 1
H H1A 0.7360 0.5508 0.5846 0.022 Uiso calc R 1 1
N N2 0.34552(19) 0.45696(13) 0.89879(12) 0.0266(4) Uani d . 1 1
N N3 0.62909(19) 0.79268(12) 0.82266(14) 0.0279(4) Uani d . 1 1
N N4 0.95176(17) 0.18180(11) 0.25028(11) 0.0191(3) Uani d . 1 1
N N5 0.87053(19) -0.18774(11) 0.33830(12) 0.0214(4) Uani d . 1 1
N N6 1.40938(18) 0.03787(11) 0.57313(12) 0.0208(3) Uani d . 1 1
C C1 0.8402(2) 0.34117(13) 0.31860(13) 0.0169(4) Uani d . 1 1
C C2 0.8728(2) 0.45227(13) 0.34808(13) 0.0188(4) Uani d . 1 1
H H2A 0.9308 0.4983 0.3136 0.023 Uiso calc R 1 1
C C3 0.8206(2) 0.49557(13) 0.42770(14) 0.0185(4) Uani d . 1 1
H H3A 0.8421 0.5716 0.4474 0.022 Uiso calc R 1 1
C C4 0.7365(2) 0.42858(13) 0.47979(14) 0.0173(4) Uani d . 1 1
C C5 0.7027(2) 0.31665(13) 0.44911(14) 0.0201(4) Uani d . 1 1
H H5A 0.6452 0.2702 0.4836 0.024 Uiso calc R 1 1
C C6 0.7535(2) 0.27417(13) 0.36838(14) 0.0201(4) Uani d . 1 1
H H6A 0.7289 0.1980 0.3465 0.024 Uiso calc R 1 1
C C7 0.5933(2) 0.43160(13) 0.61400(14) 0.0189(4) Uani d . 1 1
C C8 0.5640(2) 0.50400(13) 0.70085(14) 0.0176(4) Uani d . 1 1
C C9 0.4789(2) 0.45188(14) 0.76106(14) 0.0193(4) Uani d . 1 1
H H9A 0.4461 0.3752 0.7488 0.023 Uiso calc R 1 1
C C10 0.4427(2) 0.51314(14) 0.83887(14) 0.0199(4) Uani d . 1 1
C C11 0.4892(2) 0.62476(14) 0.86136(14) 0.0220(4) Uani d . 1 1
H H11A 0.4637 0.6657 0.9155 0.026 Uiso calc R 1 1
C C12 0.5748(2) 0.67311(13) 0.80072(15) 0.0209(4) Uani d . 1 1
C C13 0.6110(2) 0.61631(13) 0.72018(14) 0.0198(4) Uani d . 1 1
H H13A 0.6670 0.6531 0.6786 0.024 Uiso calc R 1 1
C C14 1.0699(2) 0.20335(13) 0.34280(14) 0.0176(4) Uani d . 1 1
C C15 1.0969(2) 0.10340(13) 0.37607(13) 0.0166(4) Uani d . 1 1
C C16 0.9761(2) 0.00384(13) 0.33703(14) 0.0174(4) Uani d . 1 1
H H16A 0.8773 -0.0044 0.2848 0.021 Uiso calc R 1 1
C C17 1.0032(2) -0.08325(13) 0.37609(14) 0.0168(4) Uani d . 1 1
C C18 1.1434(2) -0.07612(13) 0.45135(14) 0.0186(4) Uani d . 1 1
H H18A 1.1593 -0.1370 0.4768 0.022 Uiso calc R 1 1
C C19 1.2601(2) 0.02450(13) 0.48797(13) 0.0170(4) Uani d . 1 1
C C20 1.2409(2) 0.11451(13) 0.45224(13) 0.0170(4) Uani d . 1 1
H H20A 1.3243 0.1823 0.4792 0.020 Uiso calc R 1 1
N N100 0.22811(19) 0.79060(12) 0.08484(12) 0.0261(4) Uani d . 1 1
H H10P 0.2155 0.7935 0.0140 0.031 Uiso calc R 1 1
C C101 0.1711(3) 0.87782(16) 0.13073(18) 0.0390(6) Uani d . 1 1
H H10A 0.2443 0.9491 0.1326 0.047 Uiso calc R 1 1
H H10B 0.1762 0.8753 0.2053 0.047 Uiso calc R 1 1
C C102 0.0024(3) 0.8674(2) 0.0680(2) 0.0595(7) Uani d . 1 1
H H10C -0.0289 0.9261 0.1014 0.089 Uiso calc R 1 1
H H10D -0.0711 0.7976 0.0670 0.089 Uiso calc R 1 1
H H10E -0.0029 0.8717 -0.0055 0.089 Uiso calc R 1 1
C C103 0.1294(3) 0.67768(15) 0.08118(17) 0.0356(5) Uani d . 1 1
H H10F 0.0170 0.6640 0.0370 0.043 Uiso calc R 1 1
H H10G 0.1708 0.6253 0.0455 0.043 Uiso calc R 1 1
C C104 0.1301(3) 0.65733(18) 0.18919(19) 0.0483(6) Uani d . 1 1
H H10H 0.0635 0.5827 0.1804 0.072 Uiso calc R 1 1
H H10I 0.0867 0.7076 0.2246 0.072 Uiso calc R 1 1
H H10J 0.2404 0.6685 0.2329 0.072 Uiso calc R 1 1
C C105 0.4047(2) 0.81232(17) 0.13686(16) 0.0355(5) Uani d . 1 1
H H10K 0.4334 0.7480 0.1117 0.043 Uiso calc R 1 1
H H10L 0.4280 0.8243 0.2153 0.043 Uiso calc R 1 1
C C106 0.5073(3) 0.91023(18) 0.11218(17) 0.0456(6) Uani d . 1 1
H H10M 0.6212 0.9213 0.1476 0.068 Uiso calc R 1 1
H H10N 0.4809 0.9744 0.1383 0.068 Uiso calc R 1 1
H H10O 0.4863 0.8982 0.0347 0.068 Uiso calc R 1 1

loop_
_atom_site_aniso_label
_atom_site_aniso_U_11
_atom_site_aniso_U_22
_atom_site_aniso_U_33
_atom_site_aniso_U_12
_atom_site_aniso_U_13
_atom_site_aniso_U_23
S1 0.0226(3) 0.0190(2) 0.0165(2) 0.00746(18) 0.0059(2) 0.00580(18)
O1 0.0280(8) 0.0239(7) 0.0267(8) 0.0091(6) 0.0123(6) 0.0122(6)
O2 0.0251(8) 0.0297(7) 0.0161(7) 0.0102(6) 0.0017(6) 0.0040(5)
O3 0.0382(9) 0.0167(7) 0.0389(9) 0.0000(6) 0.0229(7) 0.0002(6)
O4 0.0561(10) 0.0260(8) 0.0365(9) 0.0065(7) 0.0256(8) 0.0098(6)
O5 0.0544(11) 0.0416(9) 0.0526(10) 0.0203(8) 0.0401(9) 0.0142(8)
O6 0.0566(11) 0.0248(8) 0.0472(10) 0.0089(7) 0.0299(8) -0.0048(7)
O7 0.0565(10) 0.0213(7) 0.0529(10) 0.0103(7) 0.0336(9) 0.0116(7)
O8 0.0245(7) 0.0144(6) 0.0221(7) 0.0037(5) 0.0052(6) 0.0039(5)
O9 0.0339(8) 0.0145(7) 0.0436(9) 0.0064(6) 0.0071(7) 0.0098(6)
O10 0.0194(8) 0.0227(7) 0.0343(8) 0.0022(6) 0.0048(6) 0.0043(6)
O11 0.0352(8) 0.0266(7) 0.0286(8) 0.0061(6) 0.0020(7) 0.0155(6)
O12 0.0196(7) 0.0195(7) 0.0305(8) 0.0026(5) 0.0051(6) 0.0044(6)
N1 0.0228(9) 0.0109(7) 0.0210(8) 0.0035(6) 0.0074(7) 0.0021(6)
N2 0.0263(10) 0.0307(9) 0.0228(9) 0.0073(7) 0.0088(8) 0.0081(7)
N3 0.0250(10) 0.0209(8) 0.0377(11) 0.0072(7) 0.0131(8) 0.0020(8)
N4 0.0223(9) 0.0173(7) 0.0180(8) 0.0080(6) 0.0051(7) 0.0045(6)
N5 0.0262(10) 0.0159(8) 0.0207(9) 0.0032(7) 0.0096(7) 0.0034(6)
N6 0.0239(9) 0.0171(8) 0.0210(9) 0.0072(6) 0.0064(7) 0.0037(6)
C1 0.0172(10) 0.0182(9) 0.0136(9) 0.0068(7) 0.0010(8) 0.0036(7)
C2 0.0200(10) 0.0185(9) 0.0169(10) 0.0047(7) 0.0041(8) 0.0069(7)
C3 0.0197(10) 0.0128(8) 0.0204(10) 0.0038(7) 0.0030(8) 0.0048(7)
C4 0.0150(9) 0.0178(9) 0.0168(10) 0.0054(7) 0.0018(8) 0.0037(7)
C5 0.0209(10) 0.0171(9) 0.0232(10) 0.0051(7) 0.0083(8) 0.0068(8)
C6 0.0232(10) 0.0143(9) 0.0222(10) 0.0063(7) 0.0057(8) 0.0049(7)
C7 0.0167(10) 0.0169(9) 0.0208(10) 0.0042(7) 0.0039(8) 0.0039(7)
C8 0.0147(9) 0.0175(9) 0.0180(10) 0.0049(7) 0.0022(8) 0.0029(7)
C9 0.0168(10) 0.0178(9) 0.0205(10) 0.0042(7) 0.0024(8) 0.0045(7)
C10 0.0156(10) 0.0251(10) 0.0179(10) 0.0050(7) 0.0045(8) 0.0067(8)
C11 0.0201(10) 0.0239(10) 0.0213(10) 0.0084(8) 0.0058(8) 0.0027(8)
C12 0.0181(10) 0.0170(9) 0.0260(11) 0.0064(7) 0.0048(8) 0.0032(8)
C13 0.0176(10) 0.0184(9) 0.0232(10) 0.0047(7) 0.0073(8) 0.0052(8)
C14 0.0178(10) 0.0161(9) 0.0220(10) 0.0051(7) 0.0108(8) 0.0056(7)
C15 0.0205(10) 0.0163(9) 0.0151(9) 0.0058(7) 0.0091(8) 0.0041(7)
C16 0.0186(10) 0.0182(9) 0.0171(9) 0.0070(7) 0.0078(8) 0.0035(7)
C17 0.0200(10) 0.0134(8) 0.0165(10) 0.0031(7) 0.0089(8) 0.0009(7)
C18 0.0254(11) 0.0153(9) 0.0193(10) 0.0081(7) 0.0114(8) 0.0059(7)
C19 0.0171(10) 0.0199(9) 0.0149(9) 0.0067(7) 0.0055(8) 0.0045(7)
C20 0.0206(10) 0.0153(8) 0.0164(10) 0.0046(7) 0.0096(8) 0.0030(7)
N100 0.0316(10) 0.0294(9) 0.0178(9) 0.0109(7) 0.0082(8) 0.0051(7)
C101 0.0514(15) 0.0340(12) 0.0410(14) 0.0219(11) 0.0225(12) 0.0080(10)
C102 0.0512(18) 0.0747(19) 0.076(2) 0.0408(15) 0.0293(15) 0.0307(15)
C103 0.0432(14) 0.0290(11) 0.0350(13) 0.0087(10) 0.0163(11) 0.0073(9)
C104 0.0536(16) 0.0516(15) 0.0494(16) 0.0169(12) 0.0232(13) 0.0281(12)
C105 0.0306(13) 0.0507(14) 0.0224(12) 0.0139(10) 0.0034(10) 0.0080(10)
C106 0.0334(14) 0.0634(16) 0.0289(13) 0.0030(11) 0.0069(11) 0.0072(11)

loop_
_atom_type_symbol
_atom_type_description
_atom_type_scat_dispersion_real
_atom_type_scat_dispersion_imag
_atom_type_scat_source
C C 0.0033 0.0016 'International Tables Vol C Tables 4.2.6.8 and 6.1.1.4'
H H 0.0000 0.0000 'International Tables Vol C Tables 4.2.6.8 and 6.1.1.4'
N N 0.0061 0.0033 'International Tables Vol C Tables 4.2.6.8 and 6.1.1.4'
O O 0.0106 0.0060 'International Tables Vol C Tables 4.2.6.8 and 6.1.1.4'
S S 0.1246 0.1234 'International Tables Vol C Tables 4.2.6.8 and 6.1.1.4'

loop_
_geom_angle_atom_site_label_1
_geom_angle_atom_site_label_2
_geom_angle_atom_site_label_3
_geom_angle
O1 S1 O2 114.78(8)
O1 S1 N4 114.71(8)
O2 S1 N4 105.36(7)
O1 S1 C1 108.37(8)
O2 S1 C1 106.53(8)
N4 S1 C1 106.51(8)
C7 N1 C4 126.94(14)
C7 N1 H1A 116.5
C4 N1 H1A 116.5
O4 N2 O5 123.33(16)
O4 N2 C10 118.61(15)
O5 N2 C10 118.05(15)
O6 N3 O7 124.04(16)
O6 N3 C12 118.00(16)
O7 N3 C12 117.95(15)
C14 N4 S1 116.77(12)
O9 N5 O10 124.93(14)
O9 N5 C17 117.63(16)
O10 N5 C17 117.43(14)
O12 N6 O11 124.18(16)
O12 N6 C19 118.27(14)
O11 N6 C19 117.55(14)
C2 C1 C6 119.86(16)
C2 C1 S1 120.83(13)
C6 C1 S1 119.30(13)
C3 C2 C1 119.70(16)
C3 C2 H2A 120.2
C1 C2 H2A 120.2
C2 C3 C4 120.64(16)
C2 C3 H3A 119.7
C4 C3 H3A 119.7
C5 C4 C3 119.39(16)
C5 C4 N1 123.68(15)
C3 C4 N1 116.91(15)
C6 C5 C4 119.44(16)
C6 C5 H5A 120.3
C4 C5 H5A 120.3
C5 C6 C1 120.93(16)
C5 C6 H6A 119.5
C1 C6 H6A 119.5
O3 C7 N1 123.77(16)
O3 C7 C8 118.86(16)
N1 C7 C8 117.37(14)
C9 C8 C13 119.55(16)
C9 C8 C7 116.10(15)
C13 C8 C7 124.31(16)
C10 C9 C8 119.00(16)
C10 C9 H9A 120.5
C8 C9 H9A 120.5
C9 C10 C11 123.09(16)
C9 C10 N2 118.65(15)
C11 C10 N2 118.23(16)
C12 C11 C10 115.99(16)
C12 C11 H11A 122.0
C10 C11 H11A 122.0
C11 C12 C13 123.60(16)
C11 C12 N3 118.04(16)
C13 C12 N3 118.36(16)
C12 C13 C8 118.73(16)
C12 C13 H13A 120.6
C8 C13 H13A 120.6
O8 C14 N4 129.16(16)
O8 C14 C15 116.86(16)
N4 C14 C15 113.96(14)
C16 C15 C20 120.30(15)
C16 C15 C14 120.81(16)
C20 C15 C14 118.73(15)
C17 C16 C15 118.37(17)
C17 C16 H16A 120.8
C15 C16 H16A 120.8
C18 C17 C16 123.38(16)
C18 C17 N5 118.55(15)
C16 C17 N5 118.00(16)
C17 C18 C19 116.22(16)
C17 C18 H18A 121.9
C19 C18 H18A 121.9
C18 C19 C20 123.31(17)
C18 C19 N6 118.34(15)
C20 C19 N6 118.28(15)
C19 C20 C15 118.41(15)
C19 C20 H20A 120.8
C15 C20 H20A 120.8
C101 N100 C105 112.12(15)
C101 N100 C103 114.20(16)
C105 N100 C103 112.11(15)
C101 N100 H10P 105.9
C105 N100 H10P 105.9
C103 N100 H10P 105.9
N100 C101 C102 112.84(18)
N100 C101 H10A 109.0
C102 C101 H10A 109.0
N100 C101 H10B 109.0
C102 C101 H10B 109.0
H10A C101 H10B 107.8
C101 C102 H10C 109.5
C101 C102 H10D 109.5
H10C C102 H10D 109.5
C101 C102 H10E 109.5
H10C C102 H10E 109.5
H10D C102 H10E 109.5
C104 C103 N100 114.20(17)
C104 C103 H10F 108.7
N100 C103 H10F 108.7
C104 C103 H10G 108.7
N100 C103 H10G 108.7
H10F C103 H10G 107.6
C103 C104 H10H 109.5
C103 C104 H10I 109.5
H10H C104 H10I 109.5
C103 C104 H10J 109.5
H10H C104 H10J 109.5
H10I C104 H10J 109.5
N100 C105 C106 112.26(17)
N100 C105 H10K 109.2
C106 C105 H10K 109.2
N100 C105 H10L 109.2
C106 C105 H10L 109.2
H10K C105 H10L 107.9
C105 C106 H10M 109.5
C105 C106 H10N 109.5
H10M C106 H10N 109.5
C105 C106 H10O 109.5
H10M C106 H10O 109.5
H10N C106 H10O 109.5

loop_
_geom_bond_atom_site_label_1
_geom_bond_atom_site_label_2
_geom_bond_distance
S1 O1 1.4421(12)
S1 O2 1.4584(12)
S1 N4 1.6053(14)
S1 C1 1.7708(18)
O3 C7 1.2203(19)
O4 N2 1.2251(18)
O5 N2 1.2255(19)
O6 N3 1.2218(19)
O7 N3 1.2253(19)
O8 C14 1.2468(19)
O9 N5 1.2242(18)
O10 N5 1.2288(18)
O11 N6 1.2272(17)
O12 N6 1.2245(17)
N1 C7 1.358(2)
N1 C4 1.410(2)
N1 H1A 0.8800
N2 C10 1.474(2)
N3 C12 1.479(2)
N4 C14 1.340(2)
N5 C17 1.481(2)
N6 C19 1.474(2)
C1 C2 1.387(2)
C1 C6 1.388(2)
C2 C3 1.379(2)
C2 H2A 0.9500
C3 C4 1.399(2)
C3 H3A 0.9500
C4 C5 1.397(2)
C5 C6 1.379(2)
C5 H5A 0.9500
C6 H6A 0.9500
C7 C8 1.511(2)
C8 C9 1.389(2)
C8 C13 1.391(2)
C9 C10 1.380(2)
C9 H9A 0.9500
C10 C11 1.381(2)
C11 C12 1.376(2)
C11 H11A 0.9500
C12 C13 1.377(2)
C13 H13A 0.9500
C14 C15 1.515(2)
C15 C16 1.388(2)
C15 C20 1.389(2)
C16 C17 1.387(2)
C16 H16A 0.9500
C17 C18 1.373(2)
C18 C19 1.381(2)
C18 H18A 0.9500
C19 C20 1.383(2)
C20 H20A 0.9500
N100 C101 1.496(2)
N100 C105 1.502(2)
N100 C103 1.507(2)
N100 H10P 0.9300
C101 C102 1.503(3)
C101 H10A 0.9900
C101 H10B 0.9900
C102 H10C 0.9800
C102 H10D 0.9800
C102 H10E 0.9800
C103 C104 1.505(3)
C103 H10F 0.9900
C103 H10G 0.9900
C104 H10H 0.9800
C104 H10I 0.9800
C104 H10J 0.9800
C105 C106 1.517(3)
C105 H10K 0.9900
C105 H10L 0.9900
C106 H10M 0.9800
C106 H10N 0.9800
C106 H10O 0.9800

loop_
_geom_hbond_atom_site_label_D
_geom_hbond_atom_site_label_H
_geom_hbond_atom_site_label_A
_geom_hbond_site_symmetry_A
_geom_hbond_distance_DH
_geom_hbond_distance_HA
_geom_hbond_distance_DA
_geom_hbond_angle_DHA
N1 H1A O8 2_766 0.88 2.00 2.8611(17) 164.5
N100 H10P O2 2_665 0.93 1.86 2.747(2) 157.8
C13 H13A O8 2_766 0.95 2.22 3.136(2) 162.4
C3 H3A O8 2_766 0.95 2.45 3.221(2) 138.7
C6 H6A O11 2_756 0.95 2.38 3.215(2) 146.6
C9 H9A O10 2_656 0.95 2.48 3.384(2) 159.4
C20 H20A O3 1_655 0.95 2.31 3.225(2) 162.8

loop_
_geom_torsion_atom_site_label_1
_geom_torsion_atom_site_label_2
_geom_torsion_atom_site_label_3
_geom_torsion_atom_site_label_4
_geom_torsion
O1 S1 N4 C14 59.63(15)
O2 S1 N4 C14 -173.15(13)
C1 S1 N4 C14 -60.25(14)
O1 S1 C1 C2 20.61(16)
O2 S1 C1 C2 -103.39(14)
N4 S1 C1 C2 144.52(14)
O1 S1 C1 C6 -160.73(13)
O2 S1 C1 C6 75.26(15)
N4 S1 C1 C6 -36.83(16)
C6 C1 C2 C3 0.8(2)
S1 C1 C2 C3 179.47(14)
C1 C2 C3 C4 0.6(3)
C2 C3 C4 C5 -1.2(3)
C2 C3 C4 N1 177.44(16)
C7 N1 C4 C5 -11.5(3)
C7 N1 C4 C3 169.93(16)
C3 C4 C5 C6 0.3(3)
N1 C4 C5 C6 -178.26(16)
C4 C5 C6 C1 1.2(3)
C2 C1 C6 C5 -1.7(3)
S1 C1 C6 C5 179.59(14)
C4 N1 C7 O3 -0.3(3)
C4 N1 C7 C8 -179.45(15)
O3 C7 C8 C9 9.1(2)
N1 C7 C8 C9 -171.69(15)
O3 C7 C8 C13 -168.29(17)
N1 C7 C8 C13 10.9(3)
C13 C8 C9 C10 0.1(3)
C7 C8 C9 C10 -177.50(16)
C8 C9 C10 C11 -1.0(3)
C8 C9 C10 N2 177.07(15)
O4 N2 C10 C9 11.8(2)
O5 N2 C10 C9 -169.00(17)
O4 N2 C10 C11 -170.03(16)
O5 N2 C10 C11 9.2(2)
C9 C10 C11 C12 0.3(3)
N2 C10 C11 C12 -177.79(16)
C10 C11 C12 C13 1.4(3)
C10 C11 C12 N3 -179.29(15)
O6 N3 C12 C11 15.4(2)
O7 N3 C12 C11 -165.52(17)
O6 N3 C12 C13 -165.24(17)
O7 N3 C12 C13 13.8(2)
C11 C12 C13 C8 -2.4(3)
N3 C12 C13 C8 178.36(15)
C9 C8 C13 C12 1.5(3)
C7 C8 C13 C12 178.89(16)
S1 N4 C14 O8 -4.3(3)
S1 N4 C14 C15 173.89(11)
O8 C14 C15 C16 156.24(16)
N4 C14 C15 C16 -22.2(2)
O8 C14 C15 C20 -19.3(2)
N4 C14 C15 C20 162.27(15)
C20 C15 C16 C17 0.1(2)
C14 C15 C16 C17 -175.36(15)
C15 C16 C17 C18 -0.1(3)
C15 C16 C17 N5 176.81(14)
O9 N5 C17 C18 -20.4(2)
O10 N5 C17 C18 158.70(16)
O9 N5 C17 C16 162.53(15)
O10 N5 C17 C16 -18.3(2)
C16 C17 C18 C19 0.2(3)
N5 C17 C18 C19 -176.71(15)
C17 C18 C19 C20 -0.3(3)
C17 C18 C19 N6 176.70(15)
O12 N6 C19 C18 156.51(16)
O11 N6 C19 C18 -24.3(2)
O12 N6 C19 C20 -26.3(2)
O11 N6 C19 C20 152.85(16)
C18 C19 C20 C15 0.3(3)
N6 C19 C20 C15 -176.66(15)
C16 C15 C20 C19 -0.2(2)
C14 C15 C20 C19 175.33(15)
C105 N100 C101 C102 170.41(18)
C103 N100 C101 C102 -60.7(2)
C101 N100 C103 C104 -62.2(2)
C105 N100 C103 C104 66.7(2)
C101 N100 C105 C106 -67.0(2)
C103 N100 C105 C106 163.00(17)
